data_4318468
loop_
_publ_author_name
'Christian R. Goldsmith'
'Robert T. Jonas'
'Adam P. Cole'
'T. Daniel P. Stack'

_publ_section_title
;
 A Spectrochemical Walk: Single-Site Perturbation within a Series of
 Six-Coordinate Ferrous Complexes
;
_journal_name_full 'Inorganic Chemistry'
_journal_page_first 4642
_journal_page_last 4652
_journal_paper_doi 10.1021/ic025616z
_journal_volume 41
_journal_year 2002
_chemical_formula_sum 'C31 H27 Cl F3 Fe N5 O6 S'
_chemical_formula_weight 745.94
_space_group_IT_number 14
_symmetry_cell_setting monoclinic
_symmetry_Int_Tables_number 14
_symmetry_space_group_name_Hall '-P 2yab'
_symmetry_space_group_name_H-M 'P 1 21/a 1'
_cell_angle_alpha 90
_cell_angle_beta 102
_cell_angle_gamma 90
_cell_formula_units_Z 8
_cell_length_a 18.3963
_cell_length_b 14.8554
_cell_length_c 23.0908
_cell_measurement_reflns_used 0
_cell_measurement_temperature 273.2
_cell_measurement_theta_max 0.0
_cell_measurement_theta_min 0.0
_cell_volume 6172.459
_computing_cell_refinement 'MSC/AFC Diffractometer Control'
_computing_data_collection 'MSC/AFC Diffractometer Control'
_computing_data_reduction 'teXsan for Windows (MSC, 1997)'
_computing_publication_material 'teXsan for Windows (MSC, 1997)'
_computing_structure_refinement 'teXsan for Windows (MSC, 1997)'
_diffrn_ambient_temperature 273.2
_diffrn_measurement_device unknown
_diffrn_orient_matrix_UB_11 0.00381
_diffrn_orient_matrix_UB_12 0.00563
_diffrn_orient_matrix_UB_13 0.04370
_diffrn_orient_matrix_UB_21 0.05497
_diffrn_orient_matrix_UB_22 -0.00962
_diffrn_orient_matrix_UB_23 0.00687
_diffrn_orient_matrix_UB_31 0.00767
_diffrn_orient_matrix_UB_32 0.06639
_diffrn_orient_matrix_UB_33 -0.00269
_diffrn_radiation_detector 'scintillation counter'
_diffrn_radiation_monochromator graphite
_diffrn_radiation_source 'X-ray tube'
_diffrn_radiation_type 'Mo K\a'
_diffrn_radiation_wavelength 0.7109
_diffrn_reflns_av_R_equivalents 0.03013
_diffrn_reflns_limit_h_max 21
_diffrn_reflns_limit_h_min 0
_diffrn_reflns_limit_k_max 17
_diffrn_reflns_limit_k_min 0
_diffrn_reflns_limit_l_max 26
_diffrn_reflns_limit_l_min -27
_diffrn_reflns_number 11670
_diffrn_reflns_reduction_process 'Lp corrections applied'
_diffrn_reflns_theta_max 24.98
_diffrn_reflns_theta_min 0.00
_diffrn_standards_decay_% -2.68
_diffrn_standards_interval_count 0
_diffrn_standards_number 0
_exptl_absorpt_coefficient_mu 0.716
_exptl_absorpt_correction_T_max 1.000
_exptl_absorpt_correction_T_min 0.851
_exptl_absorpt_correction_type
;

\y scans (North,Phillips & Matthews, 1968)

;
_exptl_crystal_colour unknown
_exptl_crystal_density_diffrn 1.607
_exptl_crystal_density_meas ?
_exptl_crystal_description unknown
_exptl_crystal_F_000 3056.00
_exptl_crystal_size_max 0.00
_exptl_crystal_size_mid 0.00
_exptl_crystal_size_min 0.00
_refine_diff_density_max 0.93
_refine_diff_density_min -0.56
_refine_ls_extinction_method none
_refine_ls_goodness_of_fit_ref 3.120
_refine_ls_hydrogen_treatment noref
_refine_ls_matrix_type full
_refine_ls_number_constraints 0
_refine_ls_number_parameters 865
_refine_ls_number_reflns 6702
_refine_ls_number_restraints 0
_refine_ls_R_factor_gt 0.0510
_refine_ls_shift/su_max 0.0220
_refine_ls_shift/su_mean 0.0000
_refine_ls_structure_factor_coef F
_refine_ls_weighting_details 'w = 1/[\s^2^(Fo) + 0.00001|Fo|^2^]'
_refine_ls_weighting_scheme sigma
_refine_ls_wR_factor_ref 0.0570
_reflns_number_gt 6702
_reflns_number_total 11358
_reflns_threshold_expression I>3.00\s(I)
_cod_data_source_file ic025616z_3.cif
_cod_data_source_block '_RTJII294'
_cod_depositor_comments
;
The following automatic conversions were performed:

'_exptl_crystal_density_meas' value 'not measured' was changed to '?'
- the value is perceived as not measured.

Automatic conversion script
Id: cif_fix_values 3008 2015-01-20 13:52:24Z robertas 
;
_cod_original_cell_volume 6166.4(0)
_cod_original_sg_symbol_H-M 'P 21/a '
_cod_original_formula_sum 'C62 H54 Cl2 F6 Fe2 N10 O12 S2 '
_cod_database_code 4318468

loop_
_symmetry_equiv_pos_as_xyz
'   +x,   +y,   +z'
'1/2-x,1/2+y,   -z'
'   -x,   -y,   -z'
'1/2+x,1/2-y,   +z'

loop_
_atom_site_label
_atom_site_fract_x
_atom_site_fract_y
_atom_site_fract_z
_atom_site_U_iso_or_equiv
_atom_site_occupancy
_atom_site_refinement_flags
_atom_site_adp_type
_atom_site_calc_flag
_atom_site_calc_attached_atom
Fe(1) 0.78216(4) 0.14216(5) 0.91389(4) 0.0205(2) 1.000 . Uani d ?
Fe(2) 0.27456(4) 0.17359(5) 0.41359(4) 0.0201(2) 1.000 . Uani d ?
Cl(1) 0.72596(9) 0.2344(1) 0.83673(7) 0.0339(5) 1.000 . Uani d ?
Cl(2) 0.20971(8) 0.2639(1) 0.33812(6) 0.0325(5) 1.000 . Uani d ?
S(1) 0.4521(1) 0.0301(1) 0.8168(1) 0.0495(6) 1.000 . Uani d ?
S(2) 0.96175(9) 0.0162(1) 0.31634(8) 0.0353(5) 1.000 . Uani d ?
F(1) 0.3225(3) 0.0315(4) 0.8406(3) 0.132(3) 1.000 . Uani d ?
F(2) 0.3378(3) -0.0771(3) 0.7909(2) 0.089(2) 1.000 . Uani d ?
F(3) 0.3202(3) 0.0526(5) 0.7521(3) 0.148(3) 1.000 . Uani d ?
F(4) 0.8252(2) 0.0730(3) 0.2885(2) 0.064(1) 1.000 . Uani d ?
F(5) 0.8458(2) -0.0440(3) 0.2414(2) 0.062(1) 1.000 . Uani d ?
F(6) 0.8375(2) -0.0531(3) 0.3318(2) 0.079(2) 1.000 . Uani d ?
O(1) 0.7851(2) 0.1648(3) 1.1156(2) 0.027(1) 1.000 . Uani d ?
O(2) 0.9162(2) -0.1241(2) 0.9154(2) 0.028(1) 1.000 . Uani d ?
O(3) 0.2959(2) 0.1953(3) 0.6184(2) 0.028(1) 1.000 . Uani d ?
O(4) 0.4103(2) -0.0897(2) 0.4070(2) 0.026(1) 1.000 . Uani d ?
O(5) 0.4769(4) 0.0025(5) 0.7659(4) 0.140(4) 1.000 . Uani d ?
O(6) 0.4576(3) 0.1245(3) 0.8253(2) 0.068(2) 1.000 . Uani d ?
O(7) 0.4765(4) -0.0224(4) 0.8673(3) 0.136(3) 1.000 . Uani d ?
O(8) 0.9782(2) 0.0716(3) 0.2700(2) 0.055(2) 1.000 . Uani d ?
O(9) 0.9688(3) 0.0592(3) 0.3724(2) 0.067(2) 1.000 . Uani d ?
O(10) 0.9937(3) -0.0725(3) 0.3180(2) 0.054(2) 1.000 . Uani d ?
O(11) 0.0475(3) 0.2482(4) 0.6621(3) 0.074(2) 1.000 . Uani d ?
O(12) 0.5169(4) 0.2143(4) 0.1460(3) 0.118(3) 1.000 . Uani d ?
N(1) 0.8328(2) 0.0544(3) 0.9881(2) 0.018(1) 1.000 . Uani d ?
N(2) 0.8875(3) 0.1164(3) 0.8878(2) 0.024(1) 1.000 . Uani d ?
N(3) 0.7531(2) 0.0108(3) 0.8638(2) 0.024(1) 1.000 . Uani d ?
N(4) 0.6891(2) 0.1504(3) 0.9633(2) 0.021(1) 1.000 . Uani d ?
N(5) 0.8257(2) 0.2478(3) 0.9769(2) 0.022(1) 1.000 . Uani d ?
N(6) 0.3336(2) 0.0863(3) 0.4863(2) 0.021(1) 1.000 . Uani d ?
N(7) 0.3778(3) 0.1519(3) 0.3824(2) 0.024(1) 1.000 . Uani d ?
N(8) 0.2454(2) 0.0433(3) 0.3632(2) 0.022(1) 1.000 . Uani d ?
N(9) 0.1883(2) 0.1774(3) 0.4694(2) 0.022(1) 1.000 . Uani d ?
N(10) 0.3215(2) 0.2804(3) 0.4749(2) 0.022(1) 1.000 . Uani d ?
C(1) 0.8130(3) 0.0654(4) 1.0401(3) 0.021(2) 1.000 . Uani d ?
C(2) 0.8072(3) -0.0062(4) 1.0771(3) 0.026(2) 1.000 . Uani d ?
C(3) 0.8250(3) -0.0912(4) 1.0609(3) 0.028(2) 1.000 . Uani d ?
C(4) 0.8485(3) -0.1032(4) 1.0090(3) 0.026(2) 1.000 . Uani d ?
C(5) 0.8537(3) -0.0291(4) 0.9740(3) 0.020(2) 1.000 . Uani d ?
C(6) 0.7837(3) 0.1582(4) 1.0536(2) 0.021(2) 1.000 . Uani d ?
C(7) 0.8566(3) 0.1562(4) 1.1552(3) 0.035(2) 1.000 . Uani d ?
C(8) 0.8195(3) 0.2442(4) 1.0336(3) 0.021(2) 1.000 . Uani d ?
C(9) 0.8376(3) 0.3165(4) 1.0717(3) 0.028(2) 1.000 . Uani d ?
C(10) 0.8663(3) 0.3932(4) 1.0516(3) 0.034(2) 1.000 . Uani d ?
C(11) 0.8727(3) 0.3987(4) 0.9939(3) 0.028(2) 1.000 . Uani d ?
C(12) 0.8509(3) 0.3246(4) 0.9576(3) 0.025(2) 1.000 . Uani d ?
C(13) 0.7014(3) 0.1576(3) 1.0228(3) 0.021(2) 1.000 . Uani d ?
C(14) 0.6448(3) 0.1604(4) 1.0539(3) 0.025(2) 1.000 . Uani d ?
C(15) 0.5716(3) 0.1549(4) 1.0223(3) 0.029(2) 1.000 . Uani d ?
C(16) 0.5583(3) 0.1498(4) 0.9615(3) 0.031(2) 1.000 . Uani d ?
C(17) 0.6175(3) 0.1478(4) 0.9336(3) 0.027(2) 1.000 . Uani d ?
C(18) 0.8752(3) -0.0428(4) 0.9133(3) 0.023(2) 1.000 . Uani d ?
C(19) 0.9855(3) -0.1276(4) 0.9574(3) 0.035(2) 1.000 . Uani d ?
C(20) 0.9165(3) 0.0331(4) 0.8892(2) 0.022(2) 1.000 . Uani d ?
C(21) 0.9760(3) 0.0143(4) 0.8631(3) 0.029(2) 1.000 . Uani d ?
C(22) 1.0096(3) 0.0822(5) 0.8378(3) 0.034(2) 1.000 . Uani d ?
C(23) 0.9812(3) 0.1690(4) 0.8376(3) 0.034(2) 1.000 . Uani d ?
C(24) 0.9196(3) 0.1824(4) 0.8617(3) 0.032(2) 1.000 . Uani d ?
C(25) 0.8033(3) -0.0564(4) 0.8670(3) 0.024(2) 1.000 . Uani d ?
C(26) 0.7915(3) -0.1302(4) 0.8293(3) 0.030(2) 1.000 . Uani d ?
C(27) 0.7270(4) -0.1354(4) 0.7866(3) 0.036(2) 1.000 . Uani d ?
C(28) 0.6751(4) -0.0686(5) 0.7834(3) 0.035(2) 1.000 . Uani d ?
C(29) 0.6896(3) 0.0033(4) 0.8222(3) 0.029(2) 1.000 . Uani d ?
C(30) 0.3166(3) 0.0964(4) 0.5399(3) 0.022(2) 1.000 . Uani d ?
C(31) 0.3138(3) 0.0238(4) 0.5768(3) 0.026(2) 1.000 . Uani d ?
C(32) 0.3293(3) -0.0606(4) 0.5590(3) 0.027(2) 1.000 . Uani d ?
C(33) 0.3490(3) -0.0710(4) 0.5054(3) 0.026(2) 1.000 . Uani d ?
C(34) 0.3523(3) 0.0037(4) 0.4705(2) 0.019(2) 1.000 . Uani d ?
C(35) 0.2894(3) 0.1893(4) 0.5565(2) 0.021(2) 1.000 . Uani d ?
C(36) 0.3702(4) 0.1856(4) 0.6550(3) 0.039(2) 1.000 . Uani d ?
C(37) 0.3235(3) 0.2740(4) 0.5336(3) 0.022(2) 1.000 . Uani d ?
C(38) 0.3494(3) 0.3451(4) 0.5718(3) 0.030(2) 1.000 . Uani d ?
C(39) 0.3758(3) 0.4225(4) 0.5496(3) 0.035(2) 1.000 . Uani d ?
C(40) 0.3738(3) 0.4284(4) 0.4897(3) 0.031(2) 1.000 . Uani d ?
C(41) 0.3451(3) 0.3571(4) 0.4544(3) 0.029(2) 1.000 . Uani d ?
C(42) 0.2058(3) 0.1877(3) 0.5291(2) 0.019(2) 1.000 . Uani d ?
C(43) 0.1529(3) 0.1927(4) 0.5631(3) 0.026(2) 1.000 . Uani d ?
C(44) 0.0794(3) 0.1866(4) 0.5363(3) 0.028(2) 1.000 . Uani d ?
C(45) 0.0596(3) 0.1762(4) 0.4760(3) 0.031(2) 1.000 . Uani d ?
C(46) 0.1152(3) 0.1726(4) 0.4437(3) 0.027(2) 1.000 . Uani d ?
C(47) 0.3699(3) -0.0083(4) 0.4086(3) 0.021(2) 1.000 . Uani d ?
C(48) 0.4811(3) -0.0979(4) 0.4473(3) 0.033(2) 1.000 . Uani d ?
C(49) 0.4092(3) 0.0710(4) 0.3842(2) 0.021(2) 1.000 . Uani d ?
C(50) 0.4709(3) 0.0557(4) 0.3593(3) 0.028(2) 1.000 . Uani d ?
C(51) 0.5027(3) 0.1264(4) 0.3355(3) 0.034(2) 1.000 . Uani d ?
C(52) 0.4708(3) 0.2107(4) 0.3348(3) 0.031(2) 1.000 . Uani d ?
C(53) 0.4081(3) 0.2194(4) 0.3565(3) 0.026(2) 1.000 . Uani d ?
C(54) 0.2953(3) -0.0215(4) 0.3641(2) 0.021(2) 1.000 . Uani d ?
C(55) 0.2835(3) -0.0956(4) 0.3273(3) 0.026(2) 1.000 . Uani d ?
C(56) 0.2163(3) -0.1024(4) 0.2868(3) 0.032(2) 1.000 . Uani d ?
C(57) 0.1631(3) -0.0363(4) 0.2848(3) 0.034(2) 1.000 . Uani d ?
C(58) 0.1804(3) 0.0357(4) 0.3240(3) 0.027(2) 1.000 . Uani d ?
C(59) 0.3544(5) 0.0082(6) 0.7967(4) 0.055(3) 1.000 . Uani d ?
C(60) 0.8636(4) -0.0030(5) 0.2938(3) 0.039(2) 1.000 . Uani d ?
C(61) 0.0553(4) 0.2952(6) 0.7162(3) 0.066(3) 1.000 . Uani d ?
C(62) 0.5393(5) 0.2474(6) 0.2032(3) 0.073(3) 1.000 . Uani d ?
H(1) 0.7917 0.0030 1.1133 0.030 1.000 . Uiso c ?
H(2) 0.8205 -0.1414 1.0853 0.033 1.000 . Uiso c ?
H(3) 0.8611 -0.1615 0.9972 0.027 1.000 . Uiso c ?
H(4) 0.8943 0.1524 1.1323 0.042 1.000 . Uiso c ?
H(5) 0.8660 0.2068 1.1804 0.079 1.000 . Uiso c ?
H(6) 0.8579 0.1028 1.1780 0.042 1.000 . Uiso c ?
H(7) 0.8305 0.3132 1.1112 0.025 1.000 . Uiso c ?
H(8) 0.8812 0.4421 1.0780 0.037 1.000 . Uiso c ?
H(9) 0.8917 0.4515 0.9790 0.027 1.000 . Uiso c ?
H(10) 0.8531 0.3289 0.9172 0.028 1.000 . Uiso c ?
H(11) 0.6570 0.1657 1.0961 0.029 1.000 . Uiso c ?
H(12) 0.5299 0.1557 1.0416 0.030 1.000 . Uiso c ?
H(13) 0.5076 0.1449 0.9395 0.028 1.000 . Uiso c ?
H(14) 0.6085 0.1451 0.8913 0.031 1.000 . Uiso c ?
H(15) 1.0178 -0.0822 0.9494 0.029 1.000 . Uiso c ?
H(16) 1.0080 -0.1852 0.9558 0.043 1.000 . Uiso c ?
H(17) 0.9766 -0.1191 0.9965 0.039 1.000 . Uiso c ?
H(18) 0.9939 -0.0458 0.8624 0.032 1.000 . Uiso c ?
H(19) 1.0510 0.0700 0.8209 0.041 1.000 . Uiso c ?
H(20) 1.0040 0.2175 0.8214 0.038 1.000 . Uiso c ?
H(21) 0.8993 0.2411 0.8607 0.033 1.000 . Uiso c ?
H(22) 0.8279 -0.1762 0.8333 0.035 1.000 . Uiso c ?
H(23) 0.7189 -0.1851 0.7599 0.040 1.000 . Uiso c ?
H(24) 0.6298 -0.0710 0.7545 0.034 1.000 . Uiso c ?
H(25) 0.6535 0.0500 0.8194 0.036 1.000 . Uiso c ?
H(26) 0.3009 0.0323 0.6142 0.025 1.000 . Uiso c ?
H(27) 0.3271 -0.1112 0.5837 0.030 1.000 . Uiso c ?
H(28) 0.3601 -0.1290 0.4923 0.028 1.000 . Uiso c ?
H(29) 0.3743 0.2235 0.6890 0.043 1.000 . Uiso c ?
H(30) 0.3777 0.1250 0.6674 0.044 1.000 . Uiso c ?
H(31) 0.4058 0.2030 0.6332 0.043 1.000 . Uiso c ?
H(32) 0.3484 0.3406 0.6127 0.033 1.000 . Uiso c ?
H(33) 0.3953 0.4707 0.5755 0.035 1.000 . Uiso c ?
H(34) 0.3915 0.4805 0.4735 0.034 1.000 . Uiso c ?
H(35) 0.3423 0.3613 0.4131 0.028 1.000 . Uiso c ?
H(36) 0.1677 0.2002 0.6049 0.028 1.000 . Uiso c ?
H(37) 0.0417 0.1896 0.5587 0.030 1.000 . Uiso c ?
H(38) 0.0089 0.1715 0.4569 0.039 1.000 . Uiso c ?
H(39) 0.1011 0.1664 0.4014 0.034 1.000 . Uiso c ?
H(40) 0.4969 -0.0401 0.4626 0.031 1.000 . Uiso c ?
H(41) 0.4764 -0.1369 0.4786 0.079 1.000 . Uiso c ?
H(42) 0.5164 -0.1215 0.4267 0.047 1.000 . Uiso c ?
H(43) 0.4906 -0.0034 0.3583 0.033 1.000 . Uiso c ?
H(44) 0.5462 0.1176 0.3201 0.037 1.000 . Uiso c ?
H(45) 0.4918 0.2611 0.3187 0.033 1.000 . Uiso c ?
H(46) 0.3843 0.2767 0.3538 0.028 1.000 . Uiso c ?
H(47) 0.3202 -0.1416 0.3300 0.026 1.000 . Uiso c ?
H(48) 0.2068 -0.1524 0.2605 0.035 1.000 . Uiso c ?
H(49) 0.1166 -0.0394 0.2575 0.035 1.000 . Uiso c ?
H(50) 0.1446 0.0817 0.3224 0.033 1.000 . Uiso c ?
H(51) 0.0569 0.3573 0.7090 0.043 1.000 . Uiso c ?
H(52) 0.1004 0.2762 0.7416 0.079 1.000 . Uiso c ?
H(53) 0.0146 0.2806 0.7334 0.029 1.000 . Uiso c ?
H(54) 0.0003 0.2145 0.6471 0.043 1.000 . Uiso c ?

loop_
_atom_site_aniso_label
_atom_site_aniso_U_11
_atom_site_aniso_U_22
_atom_site_aniso_U_33
_atom_site_aniso_U_12
_atom_site_aniso_U_13
_atom_site_aniso_U_23
Fe(1) 0.0225(5) 0.0207(5) 0.0183(5) 0.0005(4) 0.0043(4) -0.0001(4)
Fe(2) 0.0227(5) 0.0184(5) 0.0192(5) 0.0006(4) 0.0043(4) -0.0017(4)
Cl(1) 0.042(1) 0.032(1) 0.0252(9) 0.0050(8) 0.0025(7) 0.0044(7)
Cl(2) 0.043(1) 0.0273(9) 0.0259(9) 0.0063(7) 0.0041(7) 0.0024(7)
S(1) 0.042(1) 0.034(1) 0.069(2) -0.0008(9) 0.003(1) -0.015(1)
S(2) 0.037(1) 0.032(1) 0.035(1) -0.0009(8) 0.0009(8) -0.0053(8)
F(1) 0.125(5) 0.133(6) 0.167(7) -0.022(4) 0.097(5) -0.028(5)
F(2) 0.066(3) 0.071(4) 0.119(5) -0.028(3) -0.004(3) -0.015(3)
F(3) 0.076(4) 0.192(7) 0.149(6) -0.049(4) -0.039(4) 0.116(5)
F(4) 0.049(3) 0.059(3) 0.082(3) 0.023(2) 0.011(2) 0.004(2)
F(5) 0.045(3) 0.083(3) 0.055(3) -0.015(2) 0.002(2) -0.030(2)
F(6) 0.060(3) 0.096(4) 0.088(4) -0.009(3) 0.029(3) 0.045(3)
O(1) 0.032(2) 0.031(2) 0.019(2) 0.003(2) 0.007(2) 0.000(2)
O(2) 0.023(2) 0.020(2) 0.040(3) 0.002(2) 0.005(2) -0.010(2)
O(3) 0.030(2) 0.037(3) 0.016(2) 0.004(2) 0.005(2) -0.005(2)
O(4) 0.024(2) 0.019(2) 0.033(3) 0.004(2) 0.004(2) -0.003(2)
O(5) 0.112(6) 0.129(6) 0.216(9) -0.037(5) 0.115(6) -0.105(6)
O(6) 0.085(4) 0.029(3) 0.081(4) -0.007(3) -0.000(3) -0.006(3)
O(7) 0.120(6) 0.067(4) 0.163(7) -0.038(4) -0.100(5) 0.062(5)
O(8) 0.049(3) 0.052(3) 0.067(4) -0.011(3) 0.019(3) 0.015(3)
O(9) 0.068(4) 0.077(4) 0.046(3) 0.005(3) -0.008(3) -0.024(3)
O(10) 0.051(3) 0.034(3) 0.076(4) 0.010(2) 0.009(3) -0.002(3)
O(11) 0.096(5) 0.059(4) 0.076(4) 0.002(3) 0.041(4) 0.011(3)
O(12) 0.163(7) 0.073(5) 0.106(6) 0.036(5) -0.002(5) 0.004(4)
N(1) 0.017(3) 0.016(3) 0.019(3) -0.002(2) -0.000(2) -0.002(2)
N(2) 0.028(3) 0.024(3) 0.023(3) -0.008(2) 0.011(2) -0.003(2)
N(3) 0.024(3) 0.031(3) 0.020(3) -0.003(2) 0.008(2) 0.003(2)
N(4) 0.020(3) 0.019(3) 0.023(3) 0.003(2) 0.006(2) 0.002(2)
N(5) 0.023(3) 0.017(3) 0.025(3) 0.001(2) 0.006(2) 0.000(2)
N(6) 0.020(3) 0.019(3) 0.023(3) -0.000(2) 0.006(2) -0.001(2)
N(7) 0.029(3) 0.019(3) 0.026(3) -0.004(2) 0.010(2) -0.005(2)
N(8) 0.022(3) 0.019(3) 0.024(3) -0.000(2) 0.005(2) -0.002(2)
N(9) 0.025(3) 0.017(3) 0.023(3) 0.001(2) 0.003(2) -0.001(2)
N(10) 0.028(3) 0.022(3) 0.017(3) 0.003(2) 0.007(2) 0.004(2)
C(1) 0.015(3) 0.026(4) 0.019(4) 0.001(3) -0.001(3) -0.003(3)
C(2) 0.019(3) 0.034(4) 0.024(4) 0.002(3) 0.004(3) 0.006(3)
C(3) 0.029(4) 0.023(4) 0.031(4) 0.003(3) 0.007(3) 0.009(3)
C(4) 0.024(3) 0.018(3) 0.037(4) -0.004(3) 0.007(3) -0.001(3)
C(5) 0.008(3) 0.019(4) 0.032(4) -0.004(2) 0.000(3) -0.001(3)
C(6) 0.023(3) 0.022(3) 0.017(3) 0.003(3) 0.004(3) 0.003(3)
C(7) 0.037(4) 0.044(4) 0.019(4) 0.000(3) -0.005(3) 0.002(3)
C(8) 0.014(3) 0.022(3) 0.025(4) 0.002(3) 0.001(3) -0.000(3)
C(9) 0.029(4) 0.029(4) 0.026(4) -0.003(3) 0.008(3) -0.008(3)
C(10) 0.037(4) 0.028(4) 0.035(4) -0.004(3) 0.007(3) -0.010(3)
C(11) 0.021(3) 0.018(4) 0.045(4) 0.000(3) 0.006(3) 0.003(3)
C(12) 0.030(4) 0.022(4) 0.022(4) -0.001(3) 0.006(3) 0.001(3)
C(13) 0.027(3) 0.012(3) 0.025(4) 0.005(3) 0.007(3) 0.006(3)
C(14) 0.032(4) 0.019(3) 0.026(4) 0.000(3) 0.011(3) -0.000(3)
C(15) 0.025(4) 0.023(4) 0.042(4) 0.001(3) 0.015(3) 0.000(3)
C(16) 0.019(3) 0.033(4) 0.041(4) -0.000(3) 0.001(3) -0.001(3)
C(17) 0.027(4) 0.021(4) 0.031(4) -0.001(3) 0.005(3) -0.004(3)
C(18) 0.023(3) 0.018(4) 0.029(4) 0.006(3) 0.008(3) 0.001(3)
C(19) 0.032(4) 0.022(4) 0.053(5) 0.003(3) 0.009(3) -0.006(3)
C(20) 0.027(3) 0.018(3) 0.021(3) -0.003(3) 0.001(3) -0.007(3)
C(21) 0.020(3) 0.029(4) 0.040(4) -0.003(3) 0.015(3) -0.004(3)
C(22) 0.021(3) 0.053(5) 0.031(4) -0.003(3) 0.010(3) -0.009(3)
C(23) 0.038(4) 0.034(4) 0.034(4) -0.010(3) 0.016(3) 0.002(3)
C(24) 0.040(4) 0.026(4) 0.035(4) -0.001(3) 0.017(3) -0.004(3)
C(25) 0.026(3) 0.024(4) 0.024(4) -0.004(3) 0.009(3) 0.002(3)
C(26) 0.038(4) 0.021(4) 0.033(4) -0.003(3) 0.013(3) -0.006(3)
C(27) 0.044(4) 0.038(4) 0.026(4) -0.017(4) 0.007(3) -0.012(3)
C(28) 0.035(4) 0.043(4) 0.024(4) -0.019(3) 0.002(3) -0.002(3)
C(29) 0.023(3) 0.031(4) 0.031(4) -0.001(3) 0.003(3) 0.001(3)
C(30) 0.017(3) 0.028(4) 0.020(4) 0.002(3) 0.002(3) 0.001(3)
C(31) 0.025(3) 0.034(4) 0.019(4) 0.004(3) 0.007(3) 0.009(3)
C(32) 0.029(4) 0.019(4) 0.034(4) 0.001(3) 0.007(3) 0.010(3)
C(33) 0.027(3) 0.017(4) 0.034(4) 0.002(3) 0.004(3) -0.001(3)
C(34) 0.011(3) 0.022(4) 0.021(3) -0.000(2) -0.001(3) 0.001(3)
C(35) 0.029(3) 0.021(3) 0.015(3) -0.001(3) 0.006(3) -0.005(3)
C(36) 0.043(4) 0.047(5) 0.025(4) 0.002(3) 0.003(3) -0.000(3)
C(37) 0.016(3) 0.023(4) 0.026(4) 0.004(3) 0.003(3) -0.001(3)
C(38) 0.035(4) 0.032(4) 0.022(4) -0.002(3) 0.005(3) -0.008(3)
C(39) 0.040(4) 0.021(4) 0.039(4) -0.008(3) 0.002(3) -0.011(3)
C(40) 0.032(4) 0.024(4) 0.035(4) -0.005(3) 0.008(3) -0.001(3)
C(41) 0.031(4) 0.031(4) 0.026(4) -0.001(3) 0.009(3) -0.006(3)
C(42) 0.023(3) 0.012(3) 0.023(4) 0.004(2) 0.004(3) 0.001(3)
C(43) 0.030(4) 0.020(4) 0.030(4) 0.002(3) 0.012(3) 0.002(3)
C(44) 0.030(4) 0.025(4) 0.034(4) 0.005(3) 0.017(3) 0.006(3)
C(45) 0.017(3) 0.028(4) 0.050(5) -0.003(3) 0.010(3) -0.002(3)
C(46) 0.025(4) 0.025(4) 0.030(4) 0.002(3) -0.000(3) 0.002(3)
C(47) 0.021(3) 0.014(3) 0.030(4) -0.001(3) 0.007(3) 0.000(3)
C(48) 0.029(4) 0.023(4) 0.045(4) 0.006(3) 0.008(3) -0.001(3)
C(49) 0.021(3) 0.025(4) 0.020(3) -0.004(3) 0.008(3) -0.004(3)
C(50) 0.031(4) 0.024(4) 0.031(4) 0.000(3) 0.009(3) -0.005(3)
C(51) 0.031(4) 0.040(4) 0.035(4) -0.001(3) 0.017(3) -0.001(3)
C(52) 0.033(4) 0.033(4) 0.032(4) -0.011(3) 0.015(3) -0.004(3)
C(53) 0.040(4) 0.014(3) 0.026(4) -0.006(3) 0.009(3) -0.003(3)
C(54) 0.025(3) 0.023(4) 0.016(3) -0.004(3) 0.008(3) 0.001(3)
C(55) 0.030(4) 0.024(4) 0.026(4) -0.002(3) 0.010(3) -0.004(3)
C(56) 0.037(4) 0.033(4) 0.026(4) -0.015(3) 0.009(3) -0.013(3)
C(57) 0.028(4) 0.043(4) 0.031(4) -0.014(3) 0.005(3) -0.011(3)
C(58) 0.022(3) 0.034(4) 0.023(4) -0.003(3) 0.003(3) -0.001(3)
C(59) 0.061(6) 0.054(6) 0.054(6) -0.006(5) 0.017(5) 0.009(4)
C(60) 0.041(4) 0.038(5) 0.038(5) 0.003(4) 0.011(4) 0.004(3)
C(61) 0.057(5) 0.100(7) 0.043(5) -0.018(5) 0.018(4) 0.005(5)
C(62) 0.119(8) 0.078(6) 0.021(4) 0.021(6) 0.011(5) -0.004(4)

loop_
_atom_type_symbol
_atom_type_oxidation_number
_atom_type_number_in_cell
_atom_type_scat_dispersion_real
_atom_type_scat_dispersion_imag
_atom_type_scat_source
Fe 0 8 0.301 0.845
;International Tables for Crystallography

(1992, Vol. C, Tables 4.2.6.8 and 6.1.1.1)

;
N 0 40 0.004 0.003
;International Tables for Crystallography

(1992, Vol. C, Table 6.1.1.2)

;
S 0 8 0.110 0.124
;International Tables for Crystallography

(1992, Vol. C, Table 6.1.1.2)

;
F 0 24 0.014 0.010
;International Tables for Crystallography

(1992, Vol. C, Table 6.1.1.2)

;
O 0 48 0.008 0.006
;International Tables for Crystallography

(1992, Vol. C, Table 6.1.1.2)

;
C 0 248 0.002 0.002
;International Tables for Crystallography

(1992, Vol. C, Table 6.1.1.2)

;
H 0 216 0.000 0.000
;International Tables for Crystallography

(1992, Vol. C, Table 6.1.1.2)

;
Cl 0 8 0.132 0.159
;International Tables for Crystallography

(1992, Vol. C, Tables 4.2.6.8 and 6.1.1.1)

;

loop_
_geom_angle_atom_site_label_1
_geom_angle_atom_site_label_2
_geom_angle_atom_site_label_3
_geom_angle
_geom_angle_site_symmetry_1
_geom_angle_site_symmetry_2
_geom_angle_site_symmetry_3
_geom_angle_publ_flag
Cl(1) Fe(1) N(1) 178.5(1) . . . ?
Cl(1) Fe(1) N(2) 97.4(1) . . . ?
Cl(1) Fe(1) N(3) 95.4(1) . . . ?
Cl(1) Fe(1) N(4) 99.7(1) . . . ?
Cl(1) Fe(1) N(5) 95.7(1) . . . ?
N(1) Fe(1) N(2) 82.6(2) . . . ?
N(1) Fe(1) N(3) 83.1(2) . . . ?
N(1) Fe(1) N(4) 81.8(2) . . . ?
N(1) Fe(1) N(5) 84.4(2) . . . ?
N(2) Fe(1) N(3) 80.4(2) . . . ?
N(2) Fe(1) N(4) 95.1(2) . . . ?
N(2) Fe(1) N(5) 166.8(2) . . . ?
N(3) Fe(1) N(4) 164.6(2) . . . ?
N(3) Fe(1) N(5) 100.5(2) . . . ?
N(4) Fe(1) N(5) 80.5(2) . . . ?
Cl(2) Fe(2) N(6) 178.5(1) . . . ?
Cl(2) Fe(2) N(7) 97.8(1) . . . ?
Cl(2) Fe(2) N(8) 95.9(1) . . . ?
Cl(2) Fe(2) N(9) 100.5(1) . . . ?
Cl(2) Fe(2) N(10) 94.6(1) . . . ?
N(6) Fe(2) N(7) 82.6(2) . . . ?
N(6) Fe(2) N(8) 82.7(2) . . . ?
N(6) Fe(2) N(9) 81.0(2) . . . ?
N(6) Fe(2) N(10) 85.0(2) . . . ?
N(7) Fe(2) N(8) 80.8(2) . . . ?
N(7) Fe(2) N(9) 94.0(2) . . . ?
N(7) Fe(2) N(10) 167.1(2) . . . ?
N(8) Fe(2) N(9) 163.3(2) . . . ?
N(8) Fe(2) N(10) 101.4(2) . . . ?
N(9) Fe(2) N(10) 80.4(2) . . . ?
O(5) S(1) O(6) 112.2(4) . . . ?
O(5) S(1) O(7) 115.6(5) . . . ?
O(5) S(1) C(59) 102.5(4) . . . ?
O(6) S(1) O(7) 115.8(4) . . . ?
O(6) S(1) C(59) 104.7(4) . . . ?
O(7) S(1) C(59) 104.0(4) . . . ?
O(8) S(2) O(9) 115.5(3) . . . ?
O(8) S(2) O(10) 113.3(3) . . . ?
O(8) S(2) C(60) 103.5(3) . . . ?
O(9) S(2) O(10) 115.3(3) . . . ?
O(9) S(2) C(60) 103.1(3) . . . ?
O(10) S(2) C(60) 104.0(3) . . . ?
C(6) O(1) C(7) 116.7(4) . . . ?
C(18) O(2) C(19) 116.4(4) . . . ?
C(35) O(3) C(36) 116.7(4) . . . ?
C(47) O(4) C(48) 117.6(4) . . . ?
C(61) O(11) H(54) 118.2 . . . no
Fe(1) N(1) C(1) 118.4(4) . . . ?
Fe(1) N(1) C(5) 116.7(4) . . . ?
C(1) N(1) C(5) 118.2(5) . . . ?
Fe(1) N(2) C(8) 122.0(4) . . . ?
Fe(1) N(2) C(12) 119.7(4) . . . ?
C(8) N(2) C(12) 117.7(5) . . . ?
Fe(1) N(3) C(13) 122.6(4) . . . ?
Fe(1) N(3) C(17) 120.4(4) . . . ?
C(13) N(3) C(17) 117.0(5) . . . ?
Fe(1) N(4) C(20) 121.7(4) . . . ?
Fe(1) N(4) C(24) 119.6(4) . . . ?
C(20) N(4) C(24) 118.1(5) . . . ?
Fe(1) N(5) C(25) 121.5(4) . . . ?
Fe(1) N(5) C(29) 120.5(4) . . . ?
C(25) N(5) C(29) 117.1(5) . . . ?
Fe(2) N(6) C(30) 117.3(4) . . . ?
Fe(2) N(6) C(34) 116.1(4) . . . ?
C(30) N(6) C(34) 118.2(5) . . . ?
Fe(2) N(7) C(37) 121.5(4) . . . ?
Fe(2) N(7) C(41) 120.1(4) . . . ?
C(37) N(7) C(41) 118.2(5) . . . ?
Fe(2) N(8) C(42) 122.8(4) . . . ?
Fe(2) N(8) C(46) 120.3(4) . . . ?
C(42) N(8) C(46) 116.9(5) . . . ?
Fe(2) N(9) C(49) 121.6(4) . . . ?
Fe(2) N(9) C(53) 120.4(4) . . . ?
C(49) N(9) C(53) 117.8(5) . . . ?
Fe(2) N(10) C(54) 121.7(4) . . . ?
Fe(2) N(10) C(58) 119.9(4) . . . ?
C(54) N(10) C(58) 117.6(5) . . . ?
N(1) C(1) C(2) 122.2(5) . . . ?
N(1) C(1) C(6) 117.9(5) . . . ?
C(2) C(1) C(6) 119.2(5) . . . ?
C(1) C(2) C(3) 118.9(5) . . . ?
C(1) C(2) H(1) 120.8 . . . no
C(3) C(2) H(1) 120.3 . . . no
C(2) C(3) C(4) 119.7(5) . . . ?
C(2) C(3) H(2) 120.3 . . . no
C(4) C(3) H(2) 120.0 . . . no
C(3) C(4) C(5) 118.9(5) . . . ?
C(3) C(4) H(3) 120.7 . . . no
C(5) C(4) H(3) 120.4 . . . no
N(1) C(5) C(4) 121.9(5) . . . ?
N(1) C(5) C(18) 118.5(5) . . . ?
C(4) C(5) C(18) 119.3(5) . . . ?
O(1) C(6) C(1) 109.4(4) . . . ?
O(1) C(6) C(8) 108.9(4) . . . ?
O(1) C(6) C(13) 105.8(4) . . . ?
C(1) C(6) C(8) 119.2(4) . . . ?
C(1) C(6) C(13) 104.8(4) . . . ?
C(8) C(6) C(13) 107.8(4) . . . ?
O(1) C(7) H(4) 108.9 . . . no
O(1) C(7) H(5) 110.1 . . . no
O(1) C(7) H(6) 109.7 . . . no
H(4) C(7) H(5) 109.3 . . . no
H(4) C(7) H(6) 108.8 . . . no
H(5) C(7) H(6) 110.1 . . . no
N(2) C(8) C(6) 117.0(5) . . . ?
N(2) C(8) C(9) 122.1(5) . . . ?
C(6) C(8) C(9) 120.7(5) . . . ?
C(8) C(9) C(10) 119.2(6) . . . ?
C(8) C(9) H(7) 120.5 . . . no
C(10) C(9) H(7) 120.4 . . . no
C(9) C(10) C(11) 119.7(6) . . . ?
C(9) C(10) H(8) 119.8 . . . no
C(11) C(10) H(8) 120.5 . . . no
C(10) C(11) C(12) 117.9(5) . . . ?
C(10) C(11) H(9) 121.0 . . . no
C(12) C(11) H(9) 121.1 . . . no
N(2) C(12) C(11) 123.3(5) . . . ?
N(2) C(12) H(10) 118.3 . . . no
C(11) C(12) H(10) 118.4 . . . no
N(3) C(13) C(6) 114.2(5) . . . ?
N(3) C(13) C(14) 123.3(5) . . . ?
C(6) C(13) C(14) 122.4(5) . . . ?
C(13) C(14) C(15) 118.5(5) . . . ?
C(13) C(14) H(11) 119.4 . . . no
C(15) C(14) H(11) 122.1 . . . no
C(14) C(15) C(16) 118.8(5) . . . ?
C(14) C(15) H(12) 122.2 . . . no
C(16) C(15) H(12) 119.0 . . . no
C(15) C(16) C(17) 119.4(5) . . . ?
C(15) C(16) H(13) 119.0 . . . no
C(17) C(16) H(13) 121.6 . . . no
N(3) C(17) C(16) 123.0(6) . . . ?
N(3) C(17) H(14) 117.2 . . . no
C(16) C(17) H(14) 119.8 . . . no
O(2) C(18) C(5) 108.4(4) . . . ?
O(2) C(18) C(20) 109.8(4) . . . ?
O(2) C(18) C(25) 106.7(4) . . . ?
C(5) C(18) C(20) 118.3(5) . . . ?
C(5) C(18) C(25) 107.5(4) . . . ?
C(20) C(18) C(25) 105.5(5) . . . ?
O(2) C(19) H(15) 110.4 . . . no
O(2) C(19) H(16) 109.8 . . . no
O(2) C(19) H(17) 109.1 . . . no
H(15) C(19) H(16) 109.8 . . . no
H(15) C(19) H(17) 109.3 . . . no
H(16) C(19) H(17) 108.4 . . . no
N(4) C(20) C(18) 117.5(5) . . . ?
N(4) C(20) C(21) 121.4(5) . . . ?
C(18) C(20) C(21) 120.6(5) . . . ?
C(20) C(21) C(22) 120.2(6) . . . ?
C(20) C(21) H(18) 120.2 . . . no
C(22) C(21) H(18) 119.6 . . . no
C(21) C(22) C(23) 118.7(5) . . . ?
C(21) C(22) H(19) 120.5 . . . no
C(23) C(22) H(19) 120.8 . . . no
C(22) C(23) C(24) 118.2(6) . . . ?
C(22) C(23) H(20) 120.5 . . . no
C(24) C(23) H(20) 121.3 . . . no
N(4) C(24) C(23) 123.4(6) . . . ?
N(4) C(24) H(21) 118.2 . . . no
C(23) C(24) H(21) 118.4 . . . no
N(5) C(25) C(18) 114.9(5) . . . ?
N(5) C(25) C(26) 122.4(5) . . . ?
C(18) C(25) C(26) 122.6(5) . . . ?
C(25) C(26) C(27) 119.4(6) . . . ?
C(25) C(26) H(22) 119.7 . . . no
C(27) C(26) H(22) 120.9 . . . no
C(26) C(27) C(28) 118.9(6) . . . ?
C(26) C(27) H(23) 120.0 . . . no
C(28) C(27) H(23) 121.0 . . . no
C(27) C(28) C(29) 119.3(6) . . . ?
C(27) C(28) H(24) 120.5 . . . no
C(29) C(28) H(24) 120.2 . . . no
N(5) C(29) C(28) 122.9(6) . . . ?
N(5) C(29) H(25) 118.3 . . . no
C(28) C(29) H(25) 118.8 . . . no
N(6) C(30) C(31) 121.7(5) . . . ?
N(6) C(30) C(35) 118.5(5) . . . ?
C(31) C(30) C(35) 119.3(5) . . . ?
C(30) C(31) C(32) 119.5(5) . . . ?
C(30) C(31) H(26) 120.3 . . . no
C(32) C(31) H(26) 120.2 . . . no
C(31) C(32) C(33) 119.1(5) . . . ?
C(31) C(32) H(27) 120.5 . . . no
C(33) C(32) H(27) 120.3 . . . no
C(32) C(33) C(34) 119.3(5) . . . ?
C(32) C(33) H(28) 120.4 . . . no
C(34) C(33) H(28) 120.3 . . . no
N(6) C(34) C(33) 122.0(5) . . . ?
N(6) C(34) C(47) 118.2(5) . . . ?
C(33) C(34) C(47) 119.5(5) . . . ?
O(3) C(35) C(30) 110.1(4) . . . ?
O(3) C(35) C(37) 109.9(4) . . . ?
O(3) C(35) C(42) 106.3(4) . . . ?
C(30) C(35) C(37) 117.8(4) . . . ?
C(30) C(35) C(42) 103.5(4) . . . ?
C(37) C(35) C(42) 108.4(4) . . . ?
O(3) C(36) H(29) 108.7 . . . no
O(3) C(36) H(30) 109.2 . . . no
O(3) C(36) H(31) 109.7 . . . no
H(29) C(36) H(30) 109.3 . . . no
H(29) C(36) H(31) 109.6 . . . no
H(30) C(36) H(31) 110.5 . . . no
N(7) C(37) C(35) 118.2(5) . . . ?
N(7) C(37) C(38) 120.9(5) . . . ?
C(35) C(37) C(38) 120.7(5) . . . ?
C(37) C(38) C(39) 119.6(6) . . . ?
C(37) C(38) H(32) 119.9 . . . no
C(39) C(38) H(32) 120.5 . . . no
C(38) C(39) C(40) 119.1(5) . . . ?
C(38) C(39) H(33) 120.4 . . . no
C(40) C(39) H(33) 120.5 . . . no
C(39) C(40) C(41) 118.2(6) . . . ?
C(39) C(40) H(34) 120.7 . . . no
C(41) C(40) H(34) 121.0 . . . no
N(7) C(41) C(40) 123.8(6) . . . ?
N(7) C(41) H(35) 117.5 . . . no
C(40) C(41) H(35) 118.7 . . . no
N(8) C(42) C(35) 114.9(5) . . . ?
N(8) C(42) C(43) 122.9(5) . . . ?
C(35) C(42) C(43) 122.1(5) . . . ?
C(42) C(43) C(44) 119.2(5) . . . ?
C(42) C(43) H(36) 120.1 . . . no
C(44) C(43) H(36) 120.7 . . . no
C(43) C(44) C(45) 119.5(5) . . . ?
C(43) C(44) H(37) 121.1 . . . no
C(45) C(44) H(37) 119.4 . . . no
C(44) C(45) C(46) 118.9(5) . . . ?
C(44) C(45) H(38) 120.3 . . . no
C(46) C(45) H(38) 120.7 . . . no
N(8) C(46) C(45) 122.6(6) . . . ?
N(8) C(46) H(39) 118.7 . . . no
C(45) C(46) H(39) 118.7 . . . no
O(4) C(47) C(34) 109.6(4) . . . ?
O(4) C(47) C(49) 110.4(4) . . . ?
O(4) C(47) C(54) 105.7(4) . . . ?
C(34) C(47) C(49) 117.1(4) . . . ?
C(34) C(47) C(54) 107.5(4) . . . ?
C(49) C(47) C(54) 105.8(4) . . . ?
O(4) C(48) H(40) 109.1 . . . no
O(4) C(48) H(41) 109.4 . . . no
O(4) C(48) H(42) 109.2 . . . no
H(40) C(48) H(41) 109.9 . . . no
H(40) C(48) H(42) 109.3 . . . no
H(41) C(48) H(42) 109.9 . . . no
N(9) C(49) C(47) 117.6(5) . . . ?
N(9) C(49) C(50) 121.4(5) . . . ?
C(47) C(49) C(50) 120.7(5) . . . ?
C(49) C(50) C(51) 119.5(5) . . . ?
C(49) C(50) H(43) 120.5 . . . no
C(51) C(50) H(43) 119.9 . . . no
C(50) C(51) C(52) 118.9(5) . . . ?
C(50) C(51) H(44) 120.5 . . . no
C(52) C(51) H(44) 120.6 . . . no
C(51) C(52) C(53) 118.3(5) . . . ?
C(51) C(52) H(45) 120.7 . . . no
C(53) C(52) H(45) 121.0 . . . no
N(9) C(53) C(52) 123.9(5) . . . ?
N(9) C(53) H(46) 117.7 . . . no
C(52) C(53) H(46) 118.4 . . . no
N(10) C(54) C(47) 115.6(5) . . . ?
N(10) C(54) C(55) 123.5(5) . . . ?
C(47) C(54) C(55) 120.9(5) . . . ?
C(54) C(55) C(56) 118.3(5) . . . ?
C(54) C(55) H(47) 121.1 . . . no
C(56) C(55) H(47) 120.6 . . . no
C(55) C(56) C(57) 119.7(5) . . . ?
C(55) C(56) H(48) 120.3 . . . no
C(57) C(56) H(48) 120.0 . . . no
C(56) C(57) C(58) 117.5(6) . . . ?
C(56) C(57) H(49) 121.4 . . . no
C(58) C(57) H(49) 121.1 . . . no
N(10) C(58) C(57) 123.4(5) . . . ?
N(10) C(58) H(50) 118.6 . . . no
C(57) C(58) H(50) 118.0 . . . no
S(1) C(59) F(1) 109.8(6) . . . ?
S(1) C(59) F(2) 113.7(6) . . . ?
S(1) C(59) F(3) 114.3(6) . . . ?
F(1) C(59) F(2) 101.6(7) . . . ?
F(1) C(59) F(3) 105.3(8) . . . ?
F(2) C(59) F(3) 110.9(8) . . . ?
S(2) C(60) F(4) 112.0(5) . . . ?
S(2) C(60) F(5) 112.0(5) . . . ?
S(2) C(60) F(6) 112.6(5) . . . ?
F(4) C(60) F(5) 106.4(6) . . . ?
F(4) C(60) F(6) 106.3(6) . . . ?
F(5) C(60) F(6) 107.1(6) . . . ?
O(11) C(61) H(51) 109.3 . . . no
O(11) C(61) H(52) 108.1 . . . no
O(11) C(61) H(53) 108.6 . . . no
H(51) C(61) H(52) 110.2 . . . no
H(51) C(61) H(53) 110.9 . . . no
H(52) C(61) H(53) 109.7 . . . no

loop_
_geom_bond_atom_site_label_1
_geom_bond_atom_site_label_2
_geom_bond_distance
_geom_bond_site_symmetry_1
_geom_bond_site_symmetry_2
_geom_bond_publ_flag
Fe(1) Cl(1) 2.311(2) . . ?
Fe(1) N(1) 2.197(4) . . ?
Fe(1) N(2) 2.173(4) . . ?
Fe(1) N(3) 2.252(4) . . ?
Fe(1) N(4) 2.182(5) . . ?
Fe(1) N(5) 2.272(5) . . ?
Fe(2) Cl(2) 2.320(2) . . ?
Fe(2) N(6) 2.215(4) . . ?
Fe(2) N(7) 2.179(5) . . ?
Fe(2) N(8) 2.247(5) . . ?
Fe(2) N(9) 2.192(4) . . ?
Fe(2) N(10) 2.263(4) . . ?
S(1) O(5) 1.410(7) . . ?
S(1) O(6) 1.416(5) . . ?
S(1) O(7) 1.395(6) . . ?
S(1) C(59) 1.788(8) . . ?
S(2) O(8) 1.432(5) . . ?
S(2) O(9) 1.425(5) . . ?
S(2) O(10) 1.440(4) . . ?
S(2) C(60) 1.792(7) . . ?
F(1) C(59) 1.320(9) . . ?
F(2) C(59) 1.303(8) . . ?
F(3) C(59) 1.272(9) . . ?
F(4) C(60) 1.324(7) . . ?
F(5) C(60) 1.330(7) . . ?
F(6) C(60) 1.317(7) . . ?
O(1) C(6) 1.429(6) . . ?
O(1) C(7) 1.440(7) . . ?
O(2) C(18) 1.420(6) . . ?
O(2) C(19) 1.429(7) . . ?
O(3) C(35) 1.412(6) . . ?
O(3) C(36) 1.453(7) . . ?
O(4) C(47) 1.425(6) . . ?
O(4) C(48) 1.435(7) . . ?
O(11) C(61) 1.410(9) . . ?
O(11) H(54) 1.00 . . no
O(12) C(62) 1.388(9) . . ?
N(1) C(1) 1.337(7) . . ?
N(1) C(5) 1.359(7) . . ?
N(2) C(8) 1.340(7) . . ?
N(2) C(12) 1.344(7) . . ?
N(3) C(13) 1.348(7) . . ?
N(3) C(17) 1.351(7) . . ?
N(4) C(20) 1.345(7) . . ?
N(4) C(24) 1.350(7) . . ?
N(5) C(25) 1.350(7) . . ?
N(5) C(29) 1.352(7) . . ?
N(6) C(30) 1.349(7) . . ?
N(6) C(34) 1.346(7) . . ?
N(7) C(37) 1.351(7) . . ?
N(7) C(41) 1.341(7) . . ?
N(8) C(42) 1.355(7) . . ?
N(8) C(46) 1.352(7) . . ?
N(9) C(49) 1.332(7) . . ?
N(9) C(53) 1.348(7) . . ?
N(10) C(54) 1.327(7) . . ?
N(10) C(58) 1.342(7) . . ?
C(1) C(2) 1.383(7) . . ?
C(1) C(6) 1.537(7) . . ?
C(2) C(3) 1.376(8) . . ?
C(2) H(1) 0.95 . . no
C(3) C(4) 1.369(8) . . ?
C(3) H(2) 0.95 . . no
C(4) C(5) 1.381(8) . . ?
C(4) H(3) 0.95 . . no
C(5) C(18) 1.549(8) . . ?
C(6) C(8) 1.552(7) . . ?
C(6) C(13) 1.530(7) . . ?
C(7) H(4) 0.96 . . no
C(7) H(5) 0.94 . . no
C(7) H(6) 0.95 . . no
C(8) C(9) 1.382(7) . . ?
C(9) C(10) 1.377(8) . . ?
C(9) H(7) 0.95 . . no
C(10) C(11) 1.366(8) . . ?
C(10) H(8) 0.95 . . no
C(11) C(12) 1.389(8) . . ?
C(11) H(9) 0.95 . . no
C(12) H(10) 0.95 . . no
C(13) C(14) 1.386(7) . . ?
C(14) C(15) 1.389(8) . . ?
C(14) H(11) 0.96 . . no
C(15) C(16) 1.375(8) . . ?
C(15) H(12) 0.97 . . no
C(16) C(17) 1.380(8) . . ?
C(16) H(13) 0.96 . . no
C(17) H(14) 0.96 . . no
C(18) C(20) 1.529(7) . . ?
C(18) C(25) 1.527(8) . . ?
C(19) H(15) 0.94 . . no
C(19) H(16) 0.95 . . no
C(19) H(17) 0.96 . . no
C(20) C(21) 1.386(7) . . ?
C(21) C(22) 1.377(8) . . ?
C(21) H(18) 0.95 . . no
C(22) C(23) 1.391(8) . . ?
C(22) H(19) 0.95 . . no
C(23) C(24) 1.380(8) . . ?
C(23) H(20) 0.95 . . no
C(24) H(21) 0.95 . . no
C(25) C(26) 1.389(7) . . ?
C(26) C(27) 1.373(8) . . ?
C(26) H(22) 0.95 . . no
C(27) C(28) 1.370(9) . . ?
C(27) H(23) 0.95 . . no
C(28) C(29) 1.383(8) . . ?
C(28) H(24) 0.95 . . no
C(29) H(25) 0.95 . . no
C(30) C(31) 1.382(8) . . ?
C(30) C(35) 1.543(7) . . ?
C(31) C(32) 1.367(8) . . ?
C(31) H(26) 0.95 . . no
C(32) C(33) 1.373(8) . . ?
C(32) H(27) 0.95 . . no
C(33) C(34) 1.380(7) . . ?
C(33) H(28) 0.95 . . no
C(34) C(47) 1.540(8) . . ?
C(35) C(37) 1.548(7) . . ?
C(35) C(42) 1.535(7) . . ?
C(36) H(29) 0.96 . . no
C(36) H(30) 0.95 . . no
C(36) H(31) 0.94 . . no
C(37) C(38) 1.393(7) . . ?
C(38) C(39) 1.387(8) . . ?
C(38) H(32) 0.95 . . no
C(39) C(40) 1.378(8) . . ?
C(39) H(33) 0.95 . . no
C(40) C(41) 1.372(8) . . ?
C(40) H(34) 0.95 . . no
C(41) H(35) 0.95 . . no
C(42) C(43) 1.377(7) . . ?
C(43) C(44) 1.366(8) . . ?
C(43) H(36) 0.95 . . no
C(44) C(45) 1.370(8) . . ?
C(44) H(37) 0.95 . . no
C(45) C(46) 1.389(8) . . ?
C(45) H(38) 0.95 . . no
C(46) H(39) 0.96 . . no
C(47) C(49) 1.551(7) . . ?
C(47) C(54) 1.542(7) . . ?
C(48) H(40) 0.95 . . no
C(48) H(41) 0.94 . . no
C(48) H(42) 0.95 . . no
C(49) C(50) 1.395(7) . . ?
C(50) C(51) 1.373(8) . . ?
C(50) H(43) 0.95 . . no
C(51) C(52) 1.381(8) . . ?
C(51) H(44) 0.95 . . no
C(52) C(53) 1.359(8) . . ?
C(52) H(45) 0.95 . . no
C(53) H(46) 0.95 . . no
C(54) C(55) 1.378(7) . . ?
C(55) C(56) 1.386(8) . . ?
C(55) H(47) 0.95 . . no
C(56) C(57) 1.381(8) . . ?
C(56) H(48) 0.95 . . no
C(57) C(58) 1.393(8) . . ?
C(57) H(49) 0.95 . . no
C(58) H(50) 0.94 . . no
C(61) H(51) 0.94 . . no
C(61) H(52) 0.95 . . no
C(61) H(53) 0.94 . . no

loop_
_geom_contact_atom_site_label_1
_geom_contact_atom_site_label_2
_geom_contact_distance
_geom_contact_site_symmetry_1
_geom_contact_site_symmetry_2
_geom_contact_publ_flag
F(2) F(4) 3.167(6) . 3_656 no
F(3) F(5) 3.092(7) . 3_656 no
F(3) F(6) 3.128(7) . 3_656 no
F(3) F(4) 3.233(7) . 3_656 no
F(6) C(43) 3.168(7) . 3_656 no
O(2) O(12) 3.166(8) . 2_646 no
O(4) O(11) 3.078(6) . 2_546 no
O(5) C(51) 3.107(9) . 3_656 no
O(6) C(23) 3.102(8) . 4_455 no
O(6) C(24) 3.111(8) . 4_455 no
O(7) O(12) 2.874(9) . 3_656 no
O(9) C(45) 3.136(8) . 1_655 no
O(10) O(11) 2.783(7) . 3_656 no
O(11) C(44) 3.217(8) . . no

loop_
_geom_torsion_atom_site_label_1
_geom_torsion_atom_site_label_2
_geom_torsion_atom_site_label_3
_geom_torsion_atom_site_label_4
_geom_torsion_site_symmetry_1
_geom_torsion_site_symmetry_2
_geom_torsion_site_symmetry_3
_geom_torsion_site_symmetry_4
_geom_torsion
_geom_torsion_publ_flag
Fe(1) N(1) C(1) C(2) . . . . 145.0(4) no
Fe(1) N(1) C(1) C(6) . . . . -24.9(6) no
Fe(1) N(1) C(5) C(4) . . . . -145.1(4) no
Fe(1) N(1) C(5) C(18) . . . . 27.8(6) no
Fe(1) N(2) C(8) C(6) . . . . 3.5(6) no
Fe(1) N(2) C(8) C(9) . . . . -170.8(4) no
Fe(1) N(2) C(12) C(11) . . . . 173.4(4) no
Fe(1) N(3) C(13) C(6) . . . . -0.9(6) no
Fe(1) N(3) C(13) C(14) . . . . -178.3(4) no
Fe(1) N(3) C(17) C(16) . . . . 178.0(4) no
Fe(1) N(4) C(20) C(18) . . . . -3.4(7) no
Fe(1) N(4) C(20) C(21) . . . . 168.5(4) no
Fe(1) N(4) C(24) C(23) . . . . -172.2(5) no
Fe(1) N(5) C(25) C(18) . . . . 8.8(6) no
Fe(1) N(5) C(25) C(26) . . . . -168.5(4) no
Fe(1) N(5) C(29) C(28) . . . . 168.4(5) no
Fe(2) N(6) C(30) C(31) . . . . 143.3(4) no
Fe(2) N(6) C(30) C(35) . . . . -28.2(6) no
Fe(2) N(6) C(34) C(33) . . . . -142.6(4) no
Fe(2) N(6) C(34) C(47) . . . . 31.1(6) no
Fe(2) N(7) C(37) C(35) . . . . -1.6(6) no
Fe(2) N(7) C(37) C(38) . . . . -176.0(4) no
Fe(2) N(7) C(41) C(40) . . . . 178.6(5) no
Fe(2) N(8) C(42) C(35) . . . . -4.5(6) no
Fe(2) N(8) C(42) C(43) . . . . 178.0(4) no
Fe(2) N(8) C(46) C(45) . . . . -178.9(4) no
Fe(2) N(9) C(49) C(47) . . . . 0.5(7) no
Fe(2) N(9) C(49) C(50) . . . . 173.9(4) no
Fe(2) N(9) C(53) C(52) . . . . -178.3(5) no
Fe(2) N(10) C(54) C(47) . . . . 8.8(6) no
Fe(2) N(10) C(54) C(55) . . . . -169.9(4) no
Fe(2) N(10) C(58) C(57) . . . . 169.8(5) no
Cl(1) Fe(1) N(1) C(1) . . . . -36(5) no
Cl(1) Fe(1) N(1) C(5) . . . . 115(5) no
Cl(1) Fe(1) N(2) C(8) . . . . 134.7(4) no
Cl(1) Fe(1) N(2) C(12) . . . . -36.3(4) no
Cl(1) Fe(1) N(3) C(13) . . . . -139.6(4) no
Cl(1) Fe(1) N(3) C(17) . . . . 40.7(4) no
Cl(1) Fe(1) N(4) C(20) . . . . -134.3(4) no
Cl(1) Fe(1) N(4) C(24) . . . . 36.2(4) no
Cl(1) Fe(1) N(5) C(25) . . . . 136.7(4) no
Cl(1) Fe(1) N(5) C(29) . . . . -32.0(4) no
Cl(2) Fe(2) N(6) C(30) . . . . -49(5) no
Cl(2) Fe(2) N(6) C(34) . . . . 98(5) no
Cl(2) Fe(2) N(7) C(37) . . . . 137.5(4) no
Cl(2) Fe(2) N(7) C(41) . . . . -38.3(4) no
Cl(2) Fe(2) N(8) C(42) . . . . -137.5(4) no
Cl(2) Fe(2) N(8) C(46) . . . . 40.1(4) no
Cl(2) Fe(2) N(9) C(49) . . . . -135.9(4) no
Cl(2) Fe(2) N(9) C(53) . . . . 38.9(4) no
Cl(2) Fe(2) N(10) C(54) . . . . 138.3(4) no
Cl(2) Fe(2) N(10) C(58) . . . . -31.1(4) no
F(1) C(59) S(1) O(5) . . . . -179.6(7) no
F(1) C(59) S(1) O(6) . . . . -62.4(7) no
F(1) C(59) S(1) O(7) . . . . 59.6(7) no
F(2) C(59) S(1) O(5) . . . . 67.3(7) no
F(2) C(59) S(1) O(6) . . . . -175.5(6) no
F(2) C(59) S(1) O(7) . . . . -53.5(8) no
F(3) C(59) S(1) O(5) . . . . -61.6(8) no
F(3) C(59) S(1) O(6) . . . . 55.7(8) no
F(3) C(59) S(1) O(7) . . . . 177.7(8) no
F(4) C(60) S(2) O(8) . . . . -59.8(5) no
F(4) C(60) S(2) O(9) . . . . 60.9(6) no
F(4) C(60) S(2) O(10) . . . . -178.4(5) no
F(5) C(60) S(2) O(8) . . . . 59.7(5) no
F(5) C(60) S(2) O(9) . . . . -179.6(5) no
F(5) C(60) S(2) O(10) . . . . -59.0(6) no
F(6) C(60) S(2) O(8) . . . . -179.5(5) no
F(6) C(60) S(2) O(9) . . . . -58.8(6) no
F(6) C(60) S(2) O(10) . . . . 61.8(6) no
O(1) C(6) C(1) N(1) . . . . -164.0(4) no
O(1) C(6) C(1) C(2) . . . . 25.8(7) no
O(1) C(6) C(8) N(2) . . . . 177.3(4) no
O(1) C(6) C(8) C(9) . . . . -8.4(7) no
O(1) C(6) C(13) N(3) . . . . -179.2(4) no
O(1) C(6) C(13) C(14) . . . . -1.7(7) no
O(2) C(18) C(5) N(1) . . . . 162.0(4) no
O(2) C(18) C(5) C(4) . . . . -24.9(7) no
O(2) C(18) C(20) N(4) . . . . -175.9(5) no
O(2) C(18) C(20) C(21) . . . . 12.0(7) no
O(2) C(18) C(25) N(5) . . . . 172.7(4) no
O(2) C(18) C(25) C(26) . . . . -10.0(7) no
O(3) C(35) C(30) N(6) . . . . -162.3(5) no
O(3) C(35) C(30) C(31) . . . . 25.9(7) no
O(3) C(35) C(37) N(7) . . . . -179.3(4) no
O(3) C(35) C(37) C(38) . . . . -5.0(7) no
O(3) C(35) C(42) N(8) . . . . -176.8(4) no
O(3) C(35) C(42) C(43) . . . . 0.7(7) no
O(4) C(47) C(34) N(6) . . . . 161.5(4) no
O(4) C(47) C(34) C(33) . . . . -24.7(7) no
O(4) C(47) C(49) N(9) . . . . 179.6(5) no
O(4) C(47) C(49) C(50) . . . . 6.2(7) no
O(4) C(47) C(54) N(10) . . . . 173.1(4) no
O(4) C(47) C(54) C(55) . . . . -8.1(7) no
N(1) Fe(1) N(2) C(8) . . . . -43.7(4) no
N(1) Fe(1) N(2) C(12) . . . . 145.2(4) no
N(1) Fe(1) N(3) C(13) . . . . 40.6(4) no
N(1) Fe(1) N(3) C(17) . . . . -139.0(4) no
N(1) Fe(1) N(4) C(20) . . . . 45.5(4) no
N(1) Fe(1) N(4) C(24) . . . . -144.0(4) no
N(1) Fe(1) N(5) C(25) . . . . -44.8(4) no
N(1) Fe(1) N(5) C(29) . . . . 146.5(4) no
N(1) C(1) C(2) C(3) . . . . 2.4(8) no
N(1) C(1) C(6) C(8) . . . . -37.8(7) no
N(1) C(1) C(6) C(13) . . . . 82.9(6) no
N(1) C(5) C(4) C(3) . . . . -3.1(8) no
N(1) C(5) C(18) C(20) . . . . 36.1(7) no
N(1) C(5) C(18) C(25) . . . . -83.0(6) no
N(2) Fe(1) N(1) C(1) . . . . 55.4(4) no
N(2) Fe(1) N(1) C(5) . . . . -153.8(4) no
N(2) Fe(1) N(3) C(13) . . . . -43.0(4) no
N(2) Fe(1) N(3) C(17) . . . . 137.3(4) no
N(2) Fe(1) N(4) C(20) . . . . 127.2(4) no
N(2) Fe(1) N(4) C(24) . . . . -62.2(4) no
N(2) Fe(1) N(5) C(25) . . . . -33.9(9) no
N(2) Fe(1) N(5) C(29) . . . . 157.4(7) no
N(2) C(8) C(6) C(1) . . . . 50.8(7) no
N(2) C(8) C(6) C(13) . . . . -68.3(6) no
N(2) C(8) C(9) C(10) . . . . -3.1(9) no
N(2) C(12) C(11) C(10) . . . . -1.6(9) no
N(3) Fe(1) N(1) C(1) . . . . -25.8(4) no
N(3) Fe(1) N(1) C(5) . . . . 125.0(4) no
N(3) Fe(1) N(2) C(8) . . . . 40.5(4) no
N(3) Fe(1) N(2) C(12) . . . . -130.6(4) no
N(3) Fe(1) N(4) C(20) . . . . 55.0(8) no
N(3) Fe(1) N(4) C(24) . . . . -134.5(6) no
N(3) Fe(1) N(5) C(25) . . . . -126.7(4) no
N(3) Fe(1) N(5) C(29) . . . . 64.6(4) no
N(3) C(13) C(6) C(1) . . . . -63.5(6) no
N(3) C(13) C(6) C(8) . . . . 64.4(6) no
N(3) C(13) C(14) C(15) . . . . 0.6(8) no
N(3) C(17) C(16) C(15) . . . . 0.2(9) no
N(4) Fe(1) N(1) C(1) . . . . 151.7(4) no
N(4) Fe(1) N(1) C(5) . . . . -57.5(4) no
N(4) Fe(1) N(2) C(8) . . . . -124.7(4) no
N(4) Fe(1) N(2) C(12) . . . . 64.2(4) no
N(4) Fe(1) N(3) C(13) . . . . 31.1(9) no
N(4) Fe(1) N(3) C(17) . . . . -148.5(6) no
N(4) Fe(1) N(5) C(25) . . . . 37.7(4) no
N(4) Fe(1) N(5) C(29) . . . . -130.9(4) no
N(4) C(20) C(18) C(5) . . . . -50.7(7) no
N(4) C(20) C(18) C(25) . . . . 69.5(6) no
N(4) C(20) C(21) C(22) . . . . 3.7(9) no
N(4) C(24) C(23) C(22) . . . . 3(1) no
N(5) Fe(1) N(1) C(1) . . . . -127.2(4) no
N(5) Fe(1) N(1) C(5) . . . . 23.7(4) no
N(5) Fe(1) N(2) C(8) . . . . -54.7(9) no
N(5) Fe(1) N(2) C(12) . . . . 134.2(7) no
N(5) Fe(1) N(3) C(13) . . . . 123.6(4) no
N(5) Fe(1) N(3) C(17) . . . . -56.1(4) no
N(5) Fe(1) N(4) C(20) . . . . -40.1(4) no
N(5) Fe(1) N(4) C(24) . . . . 130.4(4) no
N(5) C(25) C(18) C(5) . . . . 56.5(6) no
N(5) C(25) C(18) C(20) . . . . -70.6(6) no
N(5) C(25) C(26) C(27) . . . . 0.7(9) no
N(5) C(29) C(28) C(27) . . . . -0(1) no
N(6) Fe(2) N(7) C(37) . . . . -41.0(4) no
N(6) Fe(2) N(7) C(41) . . . . 143.2(4) no
N(6) Fe(2) N(8) C(42) . . . . 43.2(4) no
N(6) Fe(2) N(8) C(46) . . . . -139.2(4) no
N(6) Fe(2) N(9) C(49) . . . . 43.6(4) no
N(6) Fe(2) N(9) C(53) . . . . -141.7(4) no
N(6) Fe(2) N(10) C(54) . . . . -43.2(4) no
N(6) Fe(2) N(10) C(58) . . . . 147.4(4) no
N(6) C(30) C(31) C(32) . . . . 0.6(9) no
N(6) C(30) C(35) C(37) . . . . -35.2(7) no
N(6) C(30) C(35) C(42) . . . . 84.3(6) no
N(6) C(34) C(33) C(32) . . . . -2.8(8) no
N(6) C(34) C(47) C(49) . . . . 34.8(7) no
N(6) C(34) C(47) C(54) . . . . -84.0(6) no
N(7) Fe(2) N(6) C(30) . . . . 56.9(4) no
N(7) Fe(2) N(6) C(34) . . . . -155.3(4) no
N(7) Fe(2) N(8) C(42) . . . . -40.4(4) no
N(7) Fe(2) N(8) C(46) . . . . 137.1(4) no
N(7) Fe(2) N(9) C(49) . . . . 125.4(4) no
N(7) Fe(2) N(9) C(53) . . . . -59.9(4) no
N(7) Fe(2) N(10) C(54) . . . . -26(1) no
N(7) Fe(2) N(10) C(58) . . . . 164.4(7) no
N(7) C(37) C(35) C(30) . . . . 53.4(7) no
N(7) C(37) C(35) C(42) . . . . -63.6(6) no
N(7) C(37) C(38) C(39) . . . . -2.2(9) no
N(7) C(41) C(40) C(39) . . . . -2.8(9) no
N(8) Fe(2) N(6) C(30) . . . . -24.7(4) no
N(8) Fe(2) N(6) C(34) . . . . 123.1(4) no
N(8) Fe(2) N(7) C(37) . . . . 42.8(4) no
N(8) Fe(2) N(7) C(41) . . . . -133.0(4) no
N(8) Fe(2) N(9) C(49) . . . . 54.7(8) no
N(8) Fe(2) N(9) C(53) . . . . -130.6(6) no
N(8) Fe(2) N(10) C(54) . . . . -124.7(4) no
N(8) Fe(2) N(10) C(58) . . . . 65.9(4) no
N(8) C(42) C(35) C(30) . . . . -60.7(6) no
N(8) C(42) C(35) C(37) . . . . 65.1(6) no
N(8) C(42) C(43) C(44) . . . . 0.4(8) no
N(8) C(46) C(45) C(44) . . . . 1.2(9) no
N(9) Fe(2) N(6) C(30) . . . . 152.1(4) no
N(9) Fe(2) N(6) C(34) . . . . -60.1(4) no
N(9) Fe(2) N(7) C(37) . . . . -121.3(4) no
N(9) Fe(2) N(7) C(41) . . . . 62.9(4) no
N(9) Fe(2) N(8) C(42) . . . . 32.1(8) no
N(9) Fe(2) N(8) C(46) . . . . -150.3(5) no
N(9) Fe(2) N(10) C(54) . . . . 38.4(4) no
N(9) Fe(2) N(10) C(58) . . . . -130.9(4) no
N(9) C(49) C(47) C(34) . . . . -54.0(7) no
N(9) C(49) C(47) C(54) . . . . 65.7(6) no
N(9) C(49) C(50) C(51) . . . . 3.8(9) no
N(9) C(53) C(52) C(51) . . . . 4.6(9) no
N(10) Fe(2) N(6) C(30) . . . . -126.9(4) no
N(10) Fe(2) N(6) C(34) . . . . 20.9(4) no
N(10) Fe(2) N(7) C(37) . . . . -58.0(9) no
N(10) Fe(2) N(7) C(41) . . . . 126.2(7) no
N(10) Fe(2) N(8) C(42) . . . . 126.6(4) no
N(10) Fe(2) N(8) C(46) . . . . -55.8(4) no
N(10) Fe(2) N(9) C(49) . . . . -42.9(4) no
N(10) Fe(2) N(9) C(53) . . . . 131.9(4) no
N(10) C(54) C(47) C(34) . . . . 56.1(6) no
N(10) C(54) C(47) C(49) . . . . -69.8(6) no
N(10) C(54) C(55) C(56) . . . . 0.8(9) no
N(10) C(58) C(57) C(56) . . . . -0.3(9) no
C(1) N(1) C(5) C(4) . . . . 5.8(8) no
C(1) N(1) C(5) C(18) . . . . 178.7(5) no
C(1) C(2) C(3) C(4) . . . . 0.5(9) no
C(1) C(6) O(1) C(7) . . . . 60.6(6) no
C(1) C(6) C(8) C(9) . . . . -134.9(6) no
C(1) C(6) C(13) C(14) . . . . 114.0(6) no
C(2) C(1) N(1) C(5) . . . . -5.4(8) no
C(2) C(1) C(6) C(8) . . . . 152.0(5) no
C(2) C(1) C(6) C(13) . . . . -87.3(6) no
C(2) C(3) C(4) C(5) . . . . -0.1(9) no
C(3) C(2) C(1) C(6) . . . . 172.1(5) no
C(3) C(4) C(5) C(18) . . . . -176.0(5) no
C(4) C(5) C(18) C(20) . . . . -150.8(5) no
C(4) C(5) C(18) C(25) . . . . 90.1(6) no
C(5) N(1) C(1) C(6) . . . . -175.3(4) no
C(5) C(18) O(2) C(19) . . . . -62.9(6) no
C(5) C(18) C(20) C(21) . . . . 137.2(6) no
C(5) C(18) C(25) C(26) . . . . -126.1(6) no
C(6) C(8) N(2) C(12) . . . . 174.7(5) no
C(6) C(8) C(9) C(10) . . . . -177.2(5) no
C(6) C(13) N(3) C(17) . . . . 178.8(5) no
C(6) C(13) C(14) C(15) . . . . -176.7(5) no
C(7) O(1) C(6) C(8) . . . . -71.3(6) no
C(7) O(1) C(6) C(13) . . . . 173.1(4) no
C(8) N(2) C(12) C(11) . . . . 2.0(8) no
C(8) C(6) C(13) C(14) . . . . -118.0(6) no
C(8) C(9) C(10) C(11) . . . . 3.4(9) no
C(9) C(8) N(2) C(12) . . . . 0.5(8) no
C(9) C(8) C(6) C(13) . . . . 106.0(6) no
C(9) C(10) C(11) C(12) . . . . -1.2(9) no
C(13) N(3) C(17) C(16) . . . . -1.7(8) no
C(13) C(14) C(15) C(16) . . . . -2.1(8) no
C(14) C(13) N(3) C(17) . . . . 1.3(8) no
C(14) C(15) C(16) C(17) . . . . 1.8(9) no
C(18) C(20) N(4) C(24) . . . . -174.1(5) no
C(18) C(20) C(21) C(22) . . . . 175.4(5) no
C(18) C(25) N(5) C(29) . . . . 177.8(5) no
C(18) C(25) C(26) C(27) . . . . -176.5(6) no
C(19) O(2) C(18) C(20) . . . . 67.8(6) no
C(19) O(2) C(18) C(25) . . . . -178.4(5) no
C(20) N(4) C(24) C(23) . . . . -1.3(9) no
C(20) C(18) C(25) C(26) . . . . 106.8(6) no
C(20) C(21) C(22) C(23) . . . . -1.8(9) no
C(21) C(20) N(4) C(24) . . . . -2.1(8) no
C(21) C(20) C(18) C(25) . . . . -102.6(6) no
C(21) C(22) C(23) C(24) . . . . -1.4(9) no
C(25) N(5) C(29) C(28) . . . . -0.7(9) no
C(25) C(26) C(27) C(28) . . . . -1.7(9) no
C(26) C(25) N(5) C(29) . . . . 0.5(8) no
C(26) C(27) C(28) C(29) . . . . 1.5(9) no
C(30) N(6) C(34) C(33) . . . . 4.9(8) no
C(30) N(6) C(34) C(47) . . . . 178.6(5) no
C(30) C(31) C(32) C(33) . . . . 1.5(9) no
C(30) C(35) O(3) C(36) . . . . 60.4(6) no
C(30) C(35) C(37) C(38) . . . . -132.2(6) no
C(30) C(35) C(42) C(43) . . . . 116.8(5) no
C(31) C(30) N(6) C(34) . . . . -3.8(8) no
C(31) C(30) C(35) C(37) . . . . 153.0(5) no
C(31) C(30) C(35) C(42) . . . . -87.4(6) no
C(31) C(32) C(33) C(34) . . . . -0.5(9) no
C(32) C(31) C(30) C(35) . . . . 172.1(5) no
C(32) C(33) C(34) C(47) . . . . -176.4(5) no
C(33) C(34) C(47) C(49) . . . . -151.4(5) no
C(33) C(34) C(47) C(54) . . . . 89.8(6) no
C(34) N(6) C(30) C(35) . . . . -175.4(5) no
C(34) C(47) O(4) C(48) . . . . -60.8(6) no
C(34) C(47) C(49) C(50) . . . . 132.5(6) no
C(34) C(47) C(54) C(55) . . . . -125.2(5) no
C(35) C(37) N(7) C(41) . . . . 174.3(5) no
C(35) C(37) C(38) C(39) . . . . -176.4(5) no
C(35) C(42) N(8) C(46) . . . . 177.8(5) no
C(35) C(42) C(43) C(44) . . . . -176.9(5) no
C(36) O(3) C(35) C(37) . . . . -71.0(6) no
C(36) O(3) C(35) C(42) . . . . 171.9(4) no
C(37) N(7) C(41) C(40) . . . . 2.6(9) no
C(37) C(35) C(42) C(43) . . . . -117.4(6) no
C(37) C(38) C(39) C(40) . . . . 1.9(9) no
C(38) C(37) N(7) C(41) . . . . -0.1(8) no
C(38) C(37) C(35) C(42) . . . . 110.8(6) no
C(38) C(39) C(40) C(41) . . . . 0.4(9) no
C(42) N(8) C(46) C(45) . . . . -1.2(8) no
C(42) C(43) C(44) C(45) . . . . -0.3(9) no
C(43) C(42) N(8) C(46) . . . . 0.4(8) no
C(43) C(44) C(45) C(46) . . . . -0.4(9) no
C(47) C(49) N(9) C(53) . . . . -174.4(5) no
C(47) C(49) C(50) C(51) . . . . 177.0(5) no
C(47) C(54) N(10) C(58) . . . . 178.4(5) no
C(47) C(54) C(55) C(56) . . . . -177.9(5) no
C(48) O(4) C(47) C(49) . . . . 69.6(6) no
C(48) O(4) C(47) C(54) . . . . -176.5(4) no
C(49) N(9) C(53) C(52) . . . . -3.3(9) no
C(49) C(47) C(54) C(55) . . . . 108.9(6) no
C(49) C(50) C(51) C(52) . . . . -2.4(9) no
C(50) C(49) N(9) C(53) . . . . -0.9(8) no
C(50) C(49) C(47) C(54) . . . . -107.7(6) no
C(50) C(51) C(52) C(53) . . . . -1.5(9) no
C(54) N(10) C(58) C(57) . . . . 0.1(8) no
C(54) C(55) C(56) C(57) . . . . -1.0(9) no
C(55) C(54) N(10) C(58) . . . . -0.3(8) no
C(55) C(56) C(57) C(58) . . . . 0.8(9) no
